data_4320860
loop_
_publ_author_name
'Albert Escuer'
'Franz A. Mautner'
'N\'uria Sanz'
'Ramon Vicente'

_publ_section_title
;
 Two New One-Dimensional Compounds with End-to-End Dicyanamide as a
 Bridging Ligand: Syntheses and Structural Characterization of
 trans-[Mn(4-bzpy)2(N(CN)2)2]n and cis-[Mn(Bpy)(N(CN)2)2]n, (4-bzpy =
 4-benzoylpyridine; bpy = 2,2'-bipyridyl)
;
_journal_name_full 'Inorganic Chemistry'
_journal_page_first 1668
_journal_page_last 1673
_journal_paper_doi 10.1021/ic990905h
_journal_volume 39
_journal_year 2000
_chemical_formula_sum 'C28 H18 Mn N8 O2'
_chemical_formula_weight 553.44
_chemical_name_common '[Mn(4-Bzpy)2(dicyanamide)2]n'
_chemical_name_systematic
; 
 ? 
;
_space_group_IT_number 14
_symmetry_cell_setting monoclinic
_symmetry_space_group_name_Hall '-P 2yn'
_symmetry_space_group_name_H-M 'P 1 21/n 1'
_atom_sites_solution_hydrogens geom
_atom_sites_solution_primary direct
_atom_sites_solution_secondary difmap
_audit_creation_method SHELXL
_cell_angle_alpha 90.00
_cell_angle_beta 91.87(2)
_cell_angle_gamma 90.00
_cell_formula_units_Z 2
_cell_length_a 6.374(2)
_cell_length_b 7.5841(15)
_cell_length_c 26.766(8)
_cell_measurement_reflns_used 50
_cell_measurement_temperature 298(2)
_cell_measurement_theta_max 16.4
_cell_measurement_theta_min 10.2
_cell_volume 1293.2(6)
_computing_molecular_graphics 'SHELXTL/PC v.5.03 (Siemens Ind. Aut.)'
_computing_publication_material 'SHELXTL/PC v.5.03 (Siemens Ind. Aut.)'
_computing_structure_refinement 'SHELXL-93 (Sheldrick, 1993)'
_computing_structure_solution 'SHELXS-86 (Sheldrick, 1990)'
_diffrn_ambient_temperature 298(2)
_diffrn_measurement_device 'mod. STOE 4-circle diffractometer'
_diffrn_measurement_method 'Omega-scan, delta Omega: 1.30 deg.'
_diffrn_radiation_monochromator graphite
_diffrn_radiation_source 'fine-focus sealed tube'
_diffrn_radiation_type MoK\a
_diffrn_radiation_wavelength 0.71069
_diffrn_reflns_av_R_equivalents 0.0237
_diffrn_reflns_av_sigmaI/netI 0.0314
_diffrn_reflns_limit_h_max 8
_diffrn_reflns_limit_h_min -8
_diffrn_reflns_limit_k_max 10
_diffrn_reflns_limit_k_min -10
_diffrn_reflns_limit_l_max 35
_diffrn_reflns_limit_l_min -18
_diffrn_reflns_number 2788
_diffrn_reflns_theta_max 25.00
_diffrn_reflns_theta_min 2.79
_diffrn_standards_decay_% 2
_diffrn_standards_interval_count 100
_diffrn_standards_interval_time '1 h'
_diffrn_standards_number '2  (-1 -1 2, 0 -2 -1)'
_exptl_absorpt_coefficient_mu 0.553
_exptl_absorpt_correction_T_max 1.000
_exptl_absorpt_correction_T_min 0.385
_exptl_absorpt_correction_type DIFABS
_exptl_crystal_colour yellow
_exptl_crystal_density_diffrn 1.421
_exptl_crystal_density_meas 1.41(3)
_exptl_crystal_density_method 'suspension method'
_exptl_crystal_description 'irregular shaped'
_exptl_crystal_F_000 566
_exptl_crystal_size_max 0.55
_exptl_crystal_size_mid 0.40
_exptl_crystal_size_min 0.22
_refine_diff_density_max 0.417
_refine_diff_density_min -0.386
_refine_diff_density_rms 0.045
_refine_ls_extinction_method none
_refine_ls_goodness_of_fit_all 1.082
_refine_ls_goodness_of_fit_obs 1.097
_refine_ls_hydrogen_treatment noref
_refine_ls_matrix_type full
_refine_ls_number_parameters 178
_refine_ls_number_reflns 2258
_refine_ls_number_restraints 0
_refine_ls_restrained_S_all 1.100
_refine_ls_restrained_S_obs 1.097
_refine_ls_R_factor_all 0.0604
_refine_ls_R_factor_obs 0.0440
_refine_ls_shift/esd_max 0.000
_refine_ls_shift/esd_mean 0.000
_refine_ls_structure_factor_coef Fsqd
_refine_ls_weighting_details 'w=1/[\s^2^(Fo^2^)+(0.0445P)^2^+0.7171P] where P=(Fo^2^+2Fc^2^)/3'
_refine_ls_weighting_scheme calc
_refine_ls_wR_factor_all 0.1164
_refine_ls_wR_factor_obs 0.1024
_reflns_number_observed 1809
_reflns_number_total 2278
_reflns_observed_criterion >2sigma(I)
_cod_data_source_file ic990905h_1.cif
_cod_data_source_block aens1b
_cod_depositor_comments
;
The following automatic conversions were performed:

'_symmetry_cell_setting' value 'Monoclinic' changed to 'monoclinic'
according to the built-in table from CIF Core dictionary named
'cif_core.dic' version 2.4.1 from 2010-06-29.

Automatic conversion script
Id: cif_fix_values 1646 2011-03-28 12:23:43Z adriana 

The following automatic conversions were performed:

'_refine_ls_weighting_scheme' value 'calc
w=1/[\s^2^(Fo^2^)+(0.0445P)^2^+0.7171P] where P=(Fo^2^+2Fc^2^)/3' was
changed to 'calc'. New tag '_refine_ls_weighting_details' was
created. The value of the new tag was set to
'w=1/[\s^2^(Fo^2^)+(0.0445P)^2^+0.7171P] where P=(Fo^2^+2Fc^2^)/3'.

Automatic conversion script
Id: cif_fix_values 3143 2015-03-26 13:38:13Z robertas 
;
_cod_original_cell_volume 1293.3(6)
_cod_database_code 4320860

loop_
_symmetry_equiv_pos_as_xyz
'x, y, z'
'-x+1/2, y+1/2, -z+1/2'
'-x, -y, -z'
'x-1/2, -y-1/2, z-1/2'

loop_
_atom_site_aniso_label
_atom_site_aniso_U_11
_atom_site_aniso_U_22
_atom_site_aniso_U_33
_atom_site_aniso_U_23
_atom_site_aniso_U_13
_atom_site_aniso_U_12
Mn1 0.0439(3) 0.0335(3) 0.0389(3) -0.0021(3) 0.0023(2) -0.0019(3)
N1 0.0541(15) 0.0409(14) 0.059(2) -0.0064(12) -0.0001(12) -0.0084(12)
C1 0.039(2) 0.045(2) 0.051(2) -0.0013(13) -0.0076(13) -0.0008(13)
N2 0.101(2) 0.042(2) 0.122(3) -0.008(2) -0.064(2) 0.005(2)
C2 0.044(2) 0.042(2) 0.050(2) -0.0061(13) -0.0081(13) -0.0050(13)
N3 0.0519(14) 0.0443(15) 0.056(2) 0.0007(12) -0.0012(11) 0.0007(12)
N4 0.0415(12) 0.0475(14) 0.0411(12) -0.0016(10) 0.0009(10) 0.0011(10)
C3 0.0381(15) 0.056(2) 0.045(2) -0.0044(14) 0.0019(12) -0.0024(14)
C4 0.041(2) 0.064(2) 0.043(2) -0.0078(14) -0.0011(12) -0.0010(14)
C5 0.0404(15) 0.060(2) 0.044(2) -0.0027(14) 0.0035(12) 0.0048(13)
C6 0.0359(14) 0.067(2) 0.052(2) -0.003(2) 0.0012(12) -0.0043(14)
C7 0.044(2) 0.059(2) 0.0426(15) -0.0060(14) -0.0033(12) -0.0032(14)
C8 0.043(2) 0.091(2) 0.050(2) -0.009(2) 0.0067(14) -0.002(2)
O1 0.0409(14) 0.233(4) 0.063(2) -0.027(2) 0.0075(12) 0.003(2)
C9 0.049(2) 0.062(2) 0.044(2) -0.0034(14) 0.0080(13) -0.0107(14)
C10 0.062(2) 0.081(2) 0.052(2) -0.005(2) 0.014(2) -0.008(2)
C11 0.093(3) 0.087(3) 0.051(2) -0.008(2) 0.019(2) -0.015(2)
C12 0.101(3) 0.082(3) 0.047(2) 0.002(2) -0.006(2) -0.026(2)
C13 0.067(2) 0.075(2) 0.067(2) 0.010(2) -0.012(2) -0.017(2)
C14 0.058(2) 0.066(2) 0.052(2) 0.002(2) 0.0016(14) -0.006(2)

loop_
_atom_site_label
_atom_site_type_symbol
_atom_site_fract_x
_atom_site_fract_y
_atom_site_fract_z
_atom_site_U_iso_or_equiv
_atom_site_thermal_displace_type
_atom_site_occupancy
_atom_site_calc_flag
_atom_site_refinement_flags
_atom_site_disorder_group
Mn1 Mn 0.0000 0.0000 0.0000 0.0388(2) Uani 1 d S .
N1 N 0.2258(4) 0.2086(3) 0.02286(9) 0.0514(6) Uani 1 d . .
C1 C 0.2739(4) 0.3464(4) 0.03446(11) 0.0452(7) Uani 1 d . .
N2 N 0.3424(6) 0.4956(4) 0.05154(15) 0.0898(12) Uani 1 d . .
C2 C 0.2603(4) 0.6447(4) 0.03770(11) 0.0454(7) Uani 1 d . .
N3 N 0.2027(4) 0.7841(3) 0.03015(9) 0.0509(6) Uani 1 d . .
N4 N -0.1577(4) 0.0300(3) 0.07523(8) 0.0434(6) Uani 1 d . .
C3 C -0.0638(4) 0.0968(4) 0.11631(10) 0.0462(7) Uani 1 d . .
H3 H 0.0733(4) 0.1372(4) 0.11417(10) 0.055 Uiso 1 calc R .
C4 C -0.1581(4) 0.1092(4) 0.16152(11) 0.0492(7) Uani 1 d . .
H4 H -0.0864(4) 0.1580(4) 0.18899(11) 0.059 Uiso 1 calc R .
C5 C -0.3620(4) 0.0479(4) 0.16573(11) 0.0482(7) Uani 1 d . .
C6 C -0.4589(4) -0.0203(4) 0.12315(11) 0.0515(7) Uani 1 d . .
H6 H -0.5957(4) -0.0624(4) 0.12420(11) 0.062 Uiso 1 calc R .
C7 C -0.3544(4) -0.0263(4) 0.07947(11) 0.0488(7) Uani 1 d . .
H7 H -0.4239(4) -0.0720(4) 0.05126(11) 0.059 Uiso 1 calc R .
C8 C -0.4875(5) 0.0600(5) 0.21189(12) 0.0612(9) Uani 1 d . .
O1 O -0.6765(4) 0.0682(6) 0.20640(10) 0.1123(12) Uani 1 d . .
C9 C -0.3904(5) 0.0621(4) 0.26302(11) 0.0512(7) Uani 1 d . .
C10 C -0.5150(6) 0.1189(5) 0.30125(12) 0.0647(9) Uani 1 d . .
H10 H -0.6516(6) 0.1562(5) 0.29398(12) 0.078 Uiso 1 calc R .
C11 C -0.4387(7) 0.1206(5) 0.34984(13) 0.0765(11) Uani 1 d . .
H11 H -0.5227(7) 0.1611(5) 0.37517(13) 0.092 Uiso 1 calc R .
C12 C -0.2398(7) 0.0630(5) 0.36102(14) 0.0771(11) Uani 1 d . .
H12 H -0.1899(7) 0.0616(5) 0.39406(14) 0.093 Uiso 1 calc R .
C13 C -0.1138(6) 0.0075(5) 0.32386(14) 0.0699(10) Uani 1 d . .
H13 H 0.0224(6) -0.0296(5) 0.33162(14) 0.084 Uiso 1 calc R .
C14 C -0.1883(5) 0.0061(4) 0.27457(12) 0.0586(8) Uani 1 d . .
H14 H -0.1023(5) -0.0324(4) 0.24936(12) 0.070 Uiso 1 calc R .

loop_
_atom_type_symbol
_atom_type_description
_atom_type_scat_dispersion_real
_atom_type_scat_dispersion_imag
_atom_type_scat_source
C C 0.0033 0.0016 'International Tables Vol C Tables 4.2.6.8 and 6.1.1.4'
H H 0.0000 0.0000 'International Tables Vol C Tables 4.2.6.8 and 6.1.1.4'
N N 0.0061 0.0033 'International Tables Vol C Tables 4.2.6.8 and 6.1.1.4'
Mn Mn 0.3368 0.7283 'International Tables Vol C Tables 4.2.6.8 and 6.1.1.4'
O O 0.0106 0.0060 'International Tables Vol C Tables 4.2.6.8 and 6.1.1.4'

loop_
_geom_angle_atom_site_label_1
_geom_angle_atom_site_label_2
_geom_angle_atom_site_label_3
_geom_angle
_geom_angle_site_symmetry_1
_geom_angle_site_symmetry_3
_geom_angle_publ_flag
N1 Mn1 N1 180.0 . 3 yes
N1 Mn1 N3 86.49(9) . 3_565 yes
N1 Mn1 N3 93.51(9) 3 3_565 yes
N1 Mn1 N3 93.51(9) . 1_545 yes
N1 Mn1 N3 86.49(9) 3 1_545 yes
N3 Mn1 N3 180.0 3_565 1_545 yes
N1 Mn1 N4 89.20(9) . . yes
N1 Mn1 N4 90.80(9) 3 . yes
N3 Mn1 N4 88.82(9) 3_565 . yes
N3 Mn1 N4 91.18(9) 1_545 . yes
N1 Mn1 N4 90.80(9) . 3 yes
N1 Mn1 N4 89.20(9) 3 3 yes
N3 Mn1 N4 91.18(9) 3_565 3 yes
N3 Mn1 N4 88.82(9) 1_545 3 yes
N4 Mn1 N4 180.0 . 3 yes
C1 N1 Mn1 155.0(2) . . yes
N1 C1 N2 173.5(3) . . yes
C1 N2 C2 122.3(3) . . yes
N3 C2 N2 171.7(3) . . yes
C2 N3 Mn1 158.8(2) . 1_565 yes
C7 N4 C3 116.7(2) . . ?
C7 N4 Mn1 118.9(2) . . ?
C3 N4 Mn1 124.3(2) . . ?
N4 C3 C4 123.7(3) . . ?
N4 C3 H3 118.14(15) . . ?
C4 C3 H3 118.1(2) . . ?
C3 C4 C5 119.1(3) . . ?
C3 C4 H4 120.4(2) . . ?
C5 C4 H4 120.4(2) . . ?
C6 C5 C4 117.0(3) . . ?
C6 C5 C8 117.9(3) . . ?
C4 C5 C8 125.0(3) . . ?
C7 C6 C5 120.2(3) . . ?
C7 C6 H6 119.9(2) . . ?
C5 C6 H6 119.9(2) . . ?
N4 C7 C6 123.3(3) . . ?
N4 C7 H7 118.4(2) . . ?
C6 C7 H7 118.4(2) . . ?
O1 C8 C9 119.7(3) . . ?
O1 C8 C5 117.4(3) . . ?
C9 C8 C5 123.0(3) . . ?
C14 C9 C10 118.9(3) . . ?
C14 C9 C8 124.1(3) . . ?
C10 C9 C8 117.0(3) . . ?
C11 C10 C9 120.6(3) . . ?
C11 C10 H10 119.7(2) . . ?
C9 C10 H10 119.7(2) . . ?
C12 C11 C10 120.2(3) . . ?
C12 C11 H11 119.9(2) . . ?
C10 C11 H11 119.9(2) . . ?
C13 C12 C11 120.2(4) . . ?
C13 C12 H12 119.9(2) . . ?
C11 C12 H12 119.9(2) . . ?
C12 C13 C14 120.3(4) . . ?
C12 C13 H13 119.9(2) . . ?
C14 C13 H13 119.9(2) . . ?
C9 C14 C13 119.8(3) . . ?
C9 C14 H14 120.1(2) . . ?
C13 C14 H14 120.1(2) . . ?

loop_
_geom_bond_atom_site_label_1
_geom_bond_atom_site_label_2
_geom_bond_distance
_geom_bond_site_symmetry_2
_geom_bond_publ_flag
Mn1 N1 2.212(2) . yes
Mn1 N1 2.212(2) 3 yes
Mn1 N3 2.221(3) 3_565 yes
Mn1 N3 2.221(3) 1_545 yes
Mn1 N4 2.291(2) . yes
Mn1 N4 2.291(2) 3 yes
N1 C1 1.130(3) . yes
C1 N2 1.291(4) . yes
N2 C2 1.295(4) . yes
C2 N3 1.135(4) . yes
N3 Mn1 2.221(3) 1_565 ?
N4 C7 1.333(4) . ?
N4 C3 1.334(3) . ?
C3 C4 1.372(4) . ?
C3 H3 0.93 . ?
C4 C5 1.388(4) . ?
C4 H4 0.93 . ?
C5 C6 1.379(4) . ?
C5 C8 1.496(4) . ?
C6 C7 1.365(4) . ?
C6 H6 0.93 . ?
C7 H7 0.93 . ?
C8 O1 1.210(4) . ?
C8 C9 1.484(4) . ?
C9 C14 1.382(4) . ?
C9 C10 1.384(4) . ?
C10 C11 1.374(5) . ?
C10 H10 0.93 . ?
C11 C12 1.365(6) . ?
C11 H11 0.93 . ?
C12 C13 1.365(5) . ?
C12 H12 0.93 . ?
C13 C14 1.387(5) . ?
C13 H13 0.93 . ?
C14 H14 0.93 . ?

loop_
_geom_torsion_atom_site_label_1
_geom_torsion_atom_site_label_2
_geom_torsion_atom_site_label_3
_geom_torsion_atom_site_label_4
_geom_torsion
_geom_torsion_site_symmetry_1
_geom_torsion_site_symmetry_2
_geom_torsion_site_symmetry_3
_geom_torsion_site_symmetry_4
_geom_torsion_publ_flag
N1 Mn1 N1 C1 76.8(1000) 3 . . . ?
N3 Mn1 N1 C1 26.8(6) 3_565 . . . ?
N3 Mn1 N1 C1 -153.2(6) 1_545 . . . ?
N4 Mn1 N1 C1 -62.1(6) . . . . ?
N4 Mn1 N1 C1 117.9(6) 3 . . . ?
Mn1 N1 C1 N2 135.7(30) . . . . ?
N1 C1 N2 C2 -170.2(31) . . . . ?
C1 N2 C2 N3 169.5(23) . . . . ?
N2 C2 N3 Mn1 -163.1(21) . . . 1_565 ?
N1 Mn1 N4 C7 159.2(2) . . . . ?
N1 Mn1 N4 C7 -20.8(2) 3 . . . ?
N3 Mn1 N4 C7 72.7(2) 3_565 . . . ?
N3 Mn1 N4 C7 -107.3(2) 1_545 . . . ?
N4 Mn1 N4 C7 30.1(363) 3 . . . ?
N1 Mn1 N4 C3 -22.7(2) . . . . ?
N1 Mn1 N4 C3 157.3(2) 3 . . . ?
N3 Mn1 N4 C3 -109.2(2) 3_565 . . . ?
N3 Mn1 N4 C3 70.8(2) 1_545 . . . ?
N4 Mn1 N4 C3 -151.7(363) 3 . . . ?
C7 N4 C3 C4 0.2(4) . . . . ?
Mn1 N4 C3 C4 -178.0(2) . . . . ?
N4 C3 C4 C5 0.7(5) . . . . ?
C3 C4 C5 C6 -0.9(4) . . . . ?
C3 C4 C5 C8 -177.2(3) . . . . ?
C4 C5 C6 C7 0.3(5) . . . . ?
C8 C5 C6 C7 176.9(3) . . . . ?
C3 N4 C7 C6 -0.8(4) . . . . ?
Mn1 N4 C7 C6 177.4(2) . . . . ?
C5 C6 C7 N4 0.6(5) . . . . ?
C6 C5 C8 O1 -24.7(5) . . . . ?
C4 C5 C8 O1 151.6(4) . . . . ?
C6 C5 C8 C9 155.3(3) . . . . ?
C4 C5 C8 C9 -28.4(5) . . . . ?
O1 C8 C9 C14 161.5(4) . . . . ?
C5 C8 C9 C14 -18.4(5) . . . . ?
O1 C8 C9 C10 -16.4(6) . . . . ?
C5 C8 C9 C10 163.7(3) . . . . ?
C14 C9 C10 C11 0.4(5) . . . . ?
C8 C9 C10 C11 178.4(3) . . . . ?
C9 C10 C11 C12 -1.2(6) . . . . ?
C10 C11 C12 C13 1.6(6) . . . . ?
C11 C12 C13 C14 -1.2(6) . . . . ?
C10 C9 C14 C13 0.1(5) . . . . ?
C8 C9 C14 C13 -177.8(3) . . . . ?
C12 C13 C14 C9 0.3(5) . . . . ?
